data_1537057
loop_
_publ_author_name
'Fokwa, B.P.T.'
'Soehnel, T.'
'Simon, P.'
'Doert, T.'
'Boettcher, P.'

_publ_section_title
;
 Pr Se Te2, ein geordnetes ternaeres Polychalkogenid mit (Nd Te3) -
 Struktur
;
_journal_name_full 'Zeitschrift fuer Anorganische und Allgemeine Chemie'
_journal_page_first 2612
_journal_page_last 2616
_journal_volume 628
_journal_year 2002
_chemical_formula_sum 'Pr Se Te2'
_space_group_IT_number 63
_symmetry_space_group_name_Hall '-C 2c 2'
_symmetry_space_group_name_H-M 'C m c m'
_cell_angle_alpha 90
_cell_angle_beta 90
_cell_angle_gamma 90
_cell_formula_units_Z 4
_cell_length_a 4.261
_cell_length_b 25.06
_cell_length_c 4.26
_cell_volume 454.886
_citation_journal_id_ASTM ZAACAB
_cod_data_source_file Fokwa_ZAACAB_2002_631.cif
_cod_data_source_block Pr1Se1Te2
_cod_original_cell_volume 454.8857
_cod_original_formula_sum 'Pr1 Se1 Te2'
_cod_database_code 1537057

loop_
_symmetry_equiv_pos_as_xyz
x,y,z
-x,-y,z+1/2
x,-y,-z
-x,y,-z+1/2
-x,-y,-z
x,y,-z-1/2
-x,y,z
x,-y,z-1/2
x+1/2,y+1/2,z
-x+1/2,-y+1/2,z+1/2
x+1/2,-y+1/2,-z
-x+1/2,y+1/2,-z+1/2
-x+1/2,-y+1/2,-z
x+1/2,y+1/2,-z-1/2
-x+1/2,y+1/2,z
x+1/2,-y+1/2,z-1/2

loop_
_atom_site_label
_atom_site_type_symbol
_atom_site_fract_x
_atom_site_fract_y
_atom_site_fract_z
_atom_site_occupancy
_atom_site_U_iso_or_equiv
Te2 Te 0 0.57264 0.25 1 0.0
Te1 Te 0 -0.07251 0.25 1 0.0
Pr1 Pr+3 0 0.177203 0.25 1 0.0
Se1 Se-2 0 0.29636 0.25 1 0.0
